data_7044987
loop_
_publ_author_name
'Rasamsetty, Amaleswari'
'Das, Chinmoy'
'Sa\~nudo, E Carolina'
'Shanmugam, Maheswaran'
'Baskar, Viswanathan'

_publ_section_title
;
 Effect of coordination geometry on the magnetic properties of a series of
 Ln<sub>2</sub> and Ln<sub>4</sub> hydroxo clusters.
;
_journal_issue 5
_journal_name_full 'Dalton transactions (Cambridge, England : 2003)'
_journal_page_first 1726
_journal_page_last 1738
_journal_paper_doi 10.1039/c7dt00172j
_journal_volume 47
_journal_year 2018
_chemical_formula_moiety 'C98 H106 Dy2 N4 O26'
_chemical_formula_sum 'C98 H106 Dy2 N4 O26'
_chemical_formula_weight 2080.86
_space_group_crystal_system triclinic
_space_group_IT_number 2
_space_group_name_Hall '-P 1'
_space_group_name_H-M_alt 'P -1'
_symmetry_space_group_name_Hall '-P 1'
_symmetry_space_group_name_H-M 'P -1'
_atom_sites_solution_hydrogens geom
_audit_creation_method SHELXL-2014/7
_audit_update_record
;
2016-12-17 deposited with the CCDC.
2017-12-07 downloaded from the CCDC.
;
_cell_angle_alpha 64.6920(10)
_cell_angle_beta 64.8500(10)
_cell_angle_gamma 85.9470(10)
_cell_formula_units_Z 1
_cell_length_a 13.8592(12)
_cell_length_b 13.9064(12)
_cell_length_c 15.0798(13)
_cell_measurement_reflns_used 8997
_cell_measurement_temperature 100(2)
_cell_measurement_theta_max 25.05
_cell_measurement_theta_min 2.72
_cell_volume 2356.3(4)
_computing_cell_refinement 'Bruker SMART'
_computing_data_collection 'Bruker SMART'
_computing_data_reduction 'Bruker SAINT'
_computing_structure_refinement 'SHELXL-2014/7 (Sheldrick, 2014)'
_computing_structure_solution 'Bruker SHELXTL'
_diffrn_ambient_temperature 100(2)
_diffrn_measured_fraction_theta_full 0.995
_diffrn_measured_fraction_theta_max 0.995
_diffrn_measurement_device_type 'CCD area detector'
_diffrn_measurement_method 'phi and omega scans'
_diffrn_radiation_type MoK\a
_diffrn_radiation_wavelength 0.71073
_diffrn_reflns_av_R_equivalents 0.0335
_diffrn_reflns_av_unetI/netI 0.0390
_diffrn_reflns_Laue_measured_fraction_full 0.995
_diffrn_reflns_Laue_measured_fraction_max 0.995
_diffrn_reflns_limit_h_max 16
_diffrn_reflns_limit_h_min -16
_diffrn_reflns_limit_k_max 16
_diffrn_reflns_limit_k_min -16
_diffrn_reflns_limit_l_max 17
_diffrn_reflns_limit_l_min -17
_diffrn_reflns_number 22854
_diffrn_reflns_point_group_measured_fraction_full 0.995
_diffrn_reflns_point_group_measured_fraction_max 0.995
_diffrn_reflns_theta_full 25.062
_diffrn_reflns_theta_max 25.062
_diffrn_reflns_theta_min 1.635
_exptl_absorpt_coefficient_mu 1.652
_exptl_absorpt_correction_T_max 0.8017
_exptl_absorpt_correction_T_min 0.7553
_exptl_absorpt_correction_type multi-scan
_exptl_absorpt_process_details sadabs
_exptl_crystal_colour yellow
_exptl_crystal_density_diffrn 1.466
_exptl_crystal_description block
_exptl_crystal_F_000 1062
_exptl_crystal_size_max 0.180
_exptl_crystal_size_mid 0.160
_exptl_crystal_size_min 0.140
_refine_diff_density_max 1.616
_refine_diff_density_min -0.599
_refine_diff_density_rms 0.096
_refine_ls_extinction_method none
_refine_ls_goodness_of_fit_ref 1.047
_refine_ls_hydrogen_treatment constr
_refine_ls_matrix_type full
_refine_ls_number_parameters 595
_refine_ls_number_reflns 8327
_refine_ls_number_restraints 0
_refine_ls_restrained_S_all 1.047
_refine_ls_R_factor_all 0.0323
_refine_ls_R_factor_gt 0.0303
_refine_ls_shift/su_max 0.000
_refine_ls_shift/su_mean 0.000
_refine_ls_structure_factor_coef Fsqd
_refine_ls_weighting_details 'w=1/[\s^2^(Fo^2^)+(0.0360P)^2^+3.1307P] where P=(Fo^2^+2Fc^2^)/3'
_refine_ls_weighting_scheme calc
_refine_ls_wR_factor_gt 0.0741
_refine_ls_wR_factor_ref 0.0752
_reflns_Friedel_coverage 0.000
_reflns_number_gt 7893
_reflns_number_total 8327
_reflns_threshold_expression 'I > 2\s(I)'
_cod_data_source_file c7dt00172j2.cif
_cod_data_source_block 5
_cod_depositor_comments 'Adding full bibliography for 7044982--7044987.cif.'
_cod_database_code 7044987
_shelx_shelxl_version_number 2014/7
_shelx_space_group_comment
;
The symmetry employed for this shelxl refinement is uniquely defined
by the following loop, which should always be used as a source of
symmetry information in preference to the above space-group names.
They are only intended as comments.
;
_shelx_estimated_absorpt_t_min 0.755
_shelx_estimated_absorpt_t_max 0.802

loop_
_space_group_symop_operation_xyz
'x, y, z'
'-x, -y, -z'

loop_
_atom_site_label
_atom_site_type_symbol
_atom_site_fract_x
_atom_site_fract_y
_atom_site_fract_z
_atom_site_U_iso_or_equiv
_atom_site_adp_type
_atom_site_occupancy
_atom_site_site_symmetry_order
_atom_site_calc_flag
_atom_site_refinement_flags_posn
_atom_site_refinement_flags_adp
Dy1 Dy 0.55937(2) 0.41977(2) 0.10206(2) 0.01383(6) Uani 1 1 d . .
O3 O 0.43419(18) 0.3460(2) 0.28201(18) 0.0246(5) Uani 1 1 d . .
O10 O 0.43447(18) 0.29006(17) 0.13442(19) 0.0211(5) Uani 1 1 d . .
O9 O 0.64993(17) 0.28032(17) 0.07494(18) 0.0196(5) Uani 1 1 d . .
O2 O 0.65280(17) 0.37477(17) 0.20942(17) 0.0179(5) Uani 1 1 d . .
O5 O 0.74443(17) 0.50394(18) -0.02430(18) 0.0194(5) Uani 1 1 d . .
O7 O 0.56169(18) 0.57080(18) 0.14313(19) 0.0222(5) Uani 1 1 d . .
O6 O 0.42690(16) 0.52202(16) 0.07185(17) 0.0145(4) Uani 1 1 d . .
O1 O 0.6418(2) 0.1632(2) 0.5075(2) 0.0345(7) Uani 1 1 d . .
O11 O 0.6324(2) -0.0426(2) 0.1861(3) 0.0419(7) Uani 1 1 d . .
O4 O 0.3900(2) 0.0824(2) 0.5570(2) 0.0326(6) Uani 1 1 d . .
O8 O 0.3655(2) 0.0274(2) 0.1138(2) 0.0316(6) Uani 1 1 d . .
C10 C 0.4343(3) 0.2907(3) 0.3733(3) 0.0190(7) Uani 1 1 d . .
C9 C 0.5258(3) 0.2808(3) 0.3926(3) 0.0210(7) Uani 1 1 d . .
H9 H 0.5166 0.2436 0.4643 0.025 Uiso 1 1 calc R U
C8 C 0.6302(3) 0.3239(2) 0.3099(3) 0.0183(7) Uani 1 1 d . .
C7 C 0.7246(3) 0.3150(3) 0.3368(3) 0.0182(7) Uani 1 1 d . .
C2 C 0.7301(3) 0.2374(3) 0.4319(3) 0.0233(7) Uani 1 1 d . .
C6 C 0.8149(3) 0.3910(3) 0.2589(3) 0.0197(7) Uani 1 1 d . .
H6 H 0.8132 0.4425 0.1952 0.024 Uiso 1 1 calc R U
C33 C 0.2891(3) 0.0506(3) 0.1924(3) 0.0238(7) Uani 1 1 d . .
C28 C 0.3192(3) 0.1327(2) 0.2096(3) 0.0189(7) Uani 1 1 d . .
C27 C 0.4308(3) 0.1924(3) 0.1535(3) 0.0193(7) Uani 1 1 d . .
C26 C 0.5210(3) 0.1389(3) 0.1304(3) 0.0199(7) Uani 1 1 d . .
H26 H 0.5109 0.0680 0.1432 0.024 Uiso 1 1 calc R U
C25 C 0.6254(3) 0.1871(3) 0.0891(3) 0.0183(7) Uani 1 1 d . .
C24 C 0.7203(3) 0.1306(3) 0.0500(3) 0.0239(8) Uani 1 1 d . .
C23 C 0.8123(3) 0.1960(3) -0.0416(3) 0.0282(8) Uani 1 1 d . .
H23 H 0.8132 0.2701 -0.0713 0.034 Uiso 1 1 calc R U
C36 C 0.7575(3) 0.4938(3) -0.1868(3) 0.0186(7) Uani 1 1 d . .
C35 C 0.7782(3) 0.5621(3) -0.1409(3) 0.0196(7) Uani 1 1 d . .
H35A H 0.8545 0.5881 -0.1772 0.023 Uiso 1 1 calc R U
H35B H 0.7400 0.6239 -0.1555 0.023 Uiso 1 1 calc R U
C40 C 0.4920(3) 0.6532(3) 0.1401(3) 0.0200(7) Uani 1 1 d . .
H40A H 0.5145 0.7064 0.0651 0.024 Uiso 1 1 calc R U
H40B H 0.4988 0.6889 0.1806 0.024 Uiso 1 1 calc R U
C39 C 0.3768(3) 0.6082(3) 0.1878(3) 0.0190(7) Uani 1 1 d . .
C41 C 0.2945(3) 0.6309(3) 0.2668(3) 0.0228(7) Uani 1 1 d . .
H41 H 0.3122 0.6714 0.2948 0.027 Uiso 1 1 calc R U
C38 C 0.3501(3) 0.5450(2) 0.1482(3) 0.0160(7) Uani 1 1 d . .
C5 C 0.9070(3) 0.3925(3) 0.2729(3) 0.0268(8) Uani 1 1 d . .
H5 H 0.9656 0.4451 0.2201 0.032 Uiso 1 1 calc R U
C4 C 0.9108(3) 0.3154(3) 0.3661(3) 0.0296(8) Uani 1 1 d . .
H4 H 0.9726 0.3156 0.3760 0.036 Uiso 1 1 calc R U
C3 C 0.8235(3) 0.2376(3) 0.4449(3) 0.0286(8) Uani 1 1 d . .
H3 H 0.8273 0.1852 0.5071 0.034 Uiso 1 1 calc R U
C16 C 0.3057(3) 0.1360(3) 0.5539(3) 0.0260(8) Uani 1 1 d . .
C11 C 0.3254(3) 0.2375(3) 0.4653(3) 0.0206(7) Uani 1 1 d . .
C12 C 0.2380(3) 0.2893(3) 0.4568(3) 0.0265(8) Uani 1 1 d . .
H12 H 0.2502 0.3549 0.3968 0.032 Uiso 1 1 calc R U
C13 C 0.1336(3) 0.2465(4) 0.5344(3) 0.0345(9) Uani 1 1 d . .
H13 H 0.0764 0.2823 0.5265 0.041 Uiso 1 1 calc R U
C14 C 0.1156(3) 0.1498(4) 0.6240(3) 0.0379(10) Uani 1 1 d . .
H14 H 0.0458 0.1214 0.6782 0.046 Uiso 1 1 calc R U
C15 C 0.1999(3) 0.0947(3) 0.6340(3) 0.0346(9) Uani 1 1 d . .
H15 H 0.1864 0.0294 0.6947 0.042 Uiso 1 1 calc R U
C19 C 0.7219(3) 0.0190(3) 0.0958(4) 0.0353(9) Uani 1 1 d . .
C42 C 0.1870(3) 0.5952(3) 0.3054(3) 0.0267(8) Uani 1 1 d . .
C37 C 0.8373(3) 0.4674(3) -0.2642(3) 0.0242(8) Uani 1 1 d . .
H37 H 0.9089 0.4923 -0.2892 0.029 Uiso 1 1 calc R U
C43 C 0.0997(3) 0.6273(4) 0.3855(4) 0.0414(10) Uani 1 1 d . .
H43A H 0.0307 0.6009 0.3980 0.062 Uiso 1 1 calc R U
H43B H 0.1072 0.7042 0.3564 0.062 Uiso 1 1 calc R U
H43C H 0.1056 0.5973 0.4531 0.062 Uiso 1 1 calc R U
C29 C 0.2418(3) 0.1598(3) 0.2884(3) 0.0219(7) Uani 1 1 d . .
H29 H 0.2606 0.2155 0.2991 0.026 Uiso 1 1 calc R U
C30 C 0.1378(3) 0.1063(3) 0.3511(3) 0.0281(8) Uani 1 1 d . .
H30 H 0.0880 0.1245 0.4044 0.034 Uiso 1 1 calc R U
C31 C 0.1093(3) 0.0253(3) 0.3330(3) 0.0293(8) Uani 1 1 d . .
H31 H 0.0396 -0.0109 0.3743 0.035 Uiso 1 1 calc R U
C32 C 0.1834(3) -0.0024(3) 0.2544(3) 0.0282(8) Uani 1 1 d . .
H32 H 0.1631 -0.0565 0.2426 0.034 Uiso 1 1 calc R U
C20 C 0.8132(4) -0.0230(4) 0.0477(5) 0.0499(12) Uani 1 1 d . .
H20 H 0.8145 -0.0968 0.0777 0.060 Uiso 1 1 calc R U
C1 C 0.6477(4) 0.0783(4) 0.6006(4) 0.0578(15) Uani 1 1 d . .
H1A H 0.7031 0.0371 0.5772 0.087 Uiso 1 1 calc R U
H1B H 0.5799 0.0327 0.6469 0.087 Uiso 1 1 calc R U
H1C H 0.6642 0.1080 0.6403 0.087 Uiso 1 1 calc R U
C17 C 0.3699(4) -0.0296(3) 0.6303(3) 0.0397(10) Uani 1 1 d . .
H17A H 0.3415 -0.0383 0.7039 0.060 Uiso 1 1 calc R U
H17B H 0.4358 -0.0601 0.6130 0.060 Uiso 1 1 calc R U
H17C H 0.3188 -0.0654 0.6232 0.060 Uiso 1 1 calc R U
C18 C 0.6305(5) -0.1569(3) 0.2353(5) 0.0646(16) Uani 1 1 d . .
H18A H 0.6416 -0.1835 0.1830 0.097 Uiso 1 1 calc R U
H18B H 0.5621 -0.1896 0.2971 0.097 Uiso 1 1 calc R U
H18C H 0.6866 -0.1740 0.2587 0.097 Uiso 1 1 calc R U
C34 C 0.3494(4) -0.0720(3) 0.1148(4) 0.0455(11) Uani 1 1 d . .
H34A H 0.3313 -0.1287 0.1864 0.068 Uiso 1 1 calc R U
H34B H 0.4141 -0.0828 0.0631 0.068 Uiso 1 1 calc R U
H34C H 0.2918 -0.0722 0.0954 0.068 Uiso 1 1 calc R U
C22 C 0.9018(3) 0.1534(4) -0.0893(4) 0.0424(11) Uani 1 1 d . .
H22 H 0.9614 0.1983 -0.1513 0.051 Uiso 1 1 calc R U
C21 C 0.9020(4) 0.0447(4) -0.0445(5) 0.0526(13) Uani 1 1 d . .
H21 H 0.9624 0.0159 -0.0761 0.063 Uiso 1 1 calc R U
O13 O 0.9203(2) 0.4131(2) -0.0266(2) 0.0421(7) Uani 1 1 d . .
N2 N 0.9839(2) 0.2789(2) 0.0765(2) 0.0268(7) Uani 1 1 d . .
C49 C 0.9040(4) 0.3293(4) 0.0548(4) 0.0448(11) Uani 1 1 d . .
H49 H 0.8332 0.2986 0.1040 0.054 Uiso 1 1 calc R U
C48 C 1.0913(4) 0.3216(5) 0.0100(6) 0.089(2) Uani 1 1 d . .
H48A H 1.0968 0.3975 -0.0324 0.134 Uiso 1 1 calc R U
H48B H 1.1230 0.2881 -0.0379 0.134 Uiso 1 1 calc R U
H48C H 1.1285 0.3088 0.0543 0.134 Uiso 1 1 calc R U
C47 C 0.9553(6) 0.1831(5) 0.1761(5) 0.108(3) Uani 1 1 d . .
H47A H 0.8784 0.1674 0.2160 0.162 Uiso 1 1 calc R U
H47B H 0.9848 0.1931 0.2193 0.162 Uiso 1 1 calc R U
H47C H 0.9836 0.1245 0.1599 0.162 Uiso 1 1 calc R U
O12 O 0.3163(3) 0.3799(2) 0.7815(3) 0.0531(9) Uani 1 1 d . .
N1 N 0.2915(3) 0.4382(3) 0.6286(4) 0.0500(10) Uani 1 1 d . .
C44 C 0.3257(6) 0.5148(5) 0.5161(5) 0.0798(19) Uani 1 1 d . .
H44A H 0.3917 0.5576 0.4908 0.120 Uiso 1 1 calc R U
H44B H 0.2713 0.5605 0.5101 0.120 Uiso 1 1 calc R U
H44C H 0.3369 0.4773 0.4726 0.120 Uiso 1 1 calc R U
C45 C 0.1902(4) 0.3688(4) 0.6840(5) 0.0608(15) Uani 1 1 d . .
H45A H 0.1727 0.3289 0.7601 0.091 Uiso 1 1 calc R U
H45B H 0.1966 0.3199 0.6527 0.091 Uiso 1 1 calc R U
H45C H 0.1344 0.4116 0.6758 0.091 Uiso 1 1 calc R U
C46 C 0.3437(4) 0.4389(4) 0.6850(5) 0.0493(13) Uani 1 1 d . .
H46 H 0.4056 0.4881 0.6480 0.059 Uiso 1 1 calc R U

loop_
_atom_site_aniso_label
_atom_site_aniso_U_11
_atom_site_aniso_U_22
_atom_site_aniso_U_33
_atom_site_aniso_U_23
_atom_site_aniso_U_13
_atom_site_aniso_U_12
Dy1 0.01346(9) 0.01309(9) 0.01644(9) -0.00588(6) -0.00865(6) 0.00301(6)
O3 0.0168(12) 0.0339(14) 0.0202(12) -0.0075(11) -0.0104(10) 0.0061(10)
O10 0.0183(12) 0.0134(11) 0.0308(13) -0.0091(10) -0.0108(10) 0.0029(9)
O9 0.0193(12) 0.0147(12) 0.0276(13) -0.0099(10) -0.0125(10) 0.0041(9)
O2 0.0168(11) 0.0188(12) 0.0165(11) -0.0045(10) -0.0091(9) 0.0023(9)
O5 0.0168(11) 0.0224(12) 0.0195(12) -0.0094(10) -0.0080(10) 0.0007(9)
O7 0.0208(12) 0.0230(13) 0.0336(13) -0.0178(11) -0.0167(11) 0.0095(10)
O6 0.0121(11) 0.0155(11) 0.0166(11) -0.0076(9) -0.0063(9) 0.0021(9)
O1 0.0285(14) 0.0334(15) 0.0255(13) 0.0089(11) -0.0186(12) -0.0060(11)
O11 0.0510(18) 0.0145(13) 0.065(2) -0.0142(14) -0.0346(17) 0.0124(13)
O4 0.0272(14) 0.0229(13) 0.0293(14) 0.0001(11) -0.0074(12) -0.0016(11)
O8 0.0301(14) 0.0269(14) 0.0429(16) -0.0239(13) -0.0110(12) -0.0009(11)
C10 0.0189(17) 0.0182(17) 0.0211(17) -0.0097(14) -0.0090(14) 0.0048(13)
C9 0.0207(17) 0.0236(18) 0.0164(16) -0.0041(14) -0.0102(14) -0.0009(14)
C8 0.0208(17) 0.0132(16) 0.0199(17) -0.0052(14) -0.0097(14) 0.0000(13)
C7 0.0178(16) 0.0191(17) 0.0190(16) -0.0080(14) -0.0099(14) 0.0036(13)
C2 0.0210(18) 0.0237(18) 0.0226(18) -0.0066(15) -0.0103(15) 0.0003(14)
C6 0.0181(17) 0.0196(17) 0.0187(16) -0.0067(14) -0.0078(14) 0.0040(13)
C33 0.0277(19) 0.0192(17) 0.0264(18) -0.0090(15) -0.0145(16) 0.0029(14)
C28 0.0225(17) 0.0128(16) 0.0183(16) -0.0025(13) -0.0105(14) 0.0017(13)
C27 0.0231(18) 0.0177(17) 0.0154(16) -0.0049(14) -0.0090(14) 0.0005(13)
C26 0.0279(18) 0.0133(16) 0.0226(17) -0.0087(14) -0.0140(15) 0.0036(14)
C25 0.0222(17) 0.0180(17) 0.0196(16) -0.0091(14) -0.0133(14) 0.0074(13)
C24 0.0266(19) 0.0262(19) 0.035(2) -0.0208(17) -0.0207(17) 0.0108(15)
C23 0.0250(19) 0.037(2) 0.036(2) -0.0235(18) -0.0176(17) 0.0083(16)
C36 0.0200(17) 0.0158(16) 0.0179(16) -0.0038(13) -0.0106(14) 0.0047(13)
C35 0.0154(16) 0.0204(17) 0.0203(17) -0.0072(14) -0.0069(14) -0.0004(13)
C40 0.0227(18) 0.0177(17) 0.0262(18) -0.0126(15) -0.0141(15) 0.0070(14)
C39 0.0225(17) 0.0162(16) 0.0215(17) -0.0080(14) -0.0133(14) 0.0070(13)
C41 0.0289(19) 0.0216(18) 0.0227(18) -0.0126(15) -0.0134(15) 0.0098(15)
C38 0.0182(16) 0.0147(16) 0.0166(16) -0.0049(13) -0.0113(14) 0.0051(13)
C5 0.0184(18) 0.029(2) 0.029(2) -0.0104(16) -0.0092(16) -0.0006(15)
C4 0.0230(19) 0.035(2) 0.033(2) -0.0126(17) -0.0172(17) 0.0041(16)
C3 0.031(2) 0.029(2) 0.0252(19) -0.0046(16) -0.0196(17) 0.0054(16)
C16 0.0246(19) 0.029(2) 0.0241(18) -0.0131(16) -0.0079(15) -0.0034(15)
C11 0.0170(17) 0.0278(19) 0.0214(17) -0.0157(15) -0.0070(14) 0.0012(14)
C12 0.0239(19) 0.039(2) 0.0278(19) -0.0234(17) -0.0126(16) 0.0070(16)
C13 0.0164(18) 0.061(3) 0.039(2) -0.037(2) -0.0074(17) 0.0059(18)
C14 0.0178(19) 0.059(3) 0.036(2) -0.032(2) 0.0037(17) -0.0109(18)
C15 0.029(2) 0.038(2) 0.027(2) -0.0165(18) 0.0012(17) -0.0119(17)
C19 0.038(2) 0.031(2) 0.058(3) -0.028(2) -0.033(2) 0.0161(18)
C42 0.0261(19) 0.032(2) 0.0229(18) -0.0135(16) -0.0109(16) 0.0123(16)
C37 0.0168(17) 0.0271(19) 0.0255(18) -0.0099(16) -0.0090(15) 0.0067(14)
C43 0.031(2) 0.055(3) 0.045(2) -0.035(2) -0.0098(19) 0.013(2)
C29 0.0255(18) 0.0169(17) 0.0231(17) -0.0072(14) -0.0121(15) 0.0028(14)
C30 0.0221(19) 0.031(2) 0.0263(19) -0.0103(16) -0.0086(16) 0.0033(15)
C31 0.0236(19) 0.0245(19) 0.029(2) -0.0018(16) -0.0113(16) -0.0063(15)
C32 0.033(2) 0.0201(18) 0.034(2) -0.0069(16) -0.0204(18) -0.0031(15)
C20 0.055(3) 0.048(3) 0.087(4) -0.050(3) -0.049(3) 0.035(2)
C1 0.040(3) 0.057(3) 0.038(3) 0.020(2) -0.023(2) -0.009(2)
C17 0.049(3) 0.021(2) 0.029(2) -0.0009(17) -0.0077(19) -0.0047(18)
C18 0.078(4) 0.021(2) 0.111(5) -0.023(3) -0.064(4) 0.018(2)
C34 0.063(3) 0.037(2) 0.045(3) -0.029(2) -0.019(2) 0.001(2)
C22 0.029(2) 0.065(3) 0.053(3) -0.042(2) -0.020(2) 0.016(2)
C21 0.038(3) 0.078(4) 0.087(4) -0.069(3) -0.040(3) 0.039(3)
O13 0.0294(15) 0.0467(18) 0.0295(15) 0.0033(14) -0.0153(13) 0.0058(13)
N2 0.0327(17) 0.0220(16) 0.0276(16) -0.0093(13) -0.0164(14) 0.0039(13)
C49 0.036(2) 0.052(3) 0.048(3) -0.028(2) -0.012(2) 0.001(2)
C48 0.049(3) 0.062(4) 0.126(6) -0.009(4) -0.043(4) 0.000(3)
C47 0.125(6) 0.048(4) 0.072(4) -0.005(3) 0.001(4) 0.023(4)
O12 0.078(2) 0.0369(18) 0.099(3) -0.0422(19) -0.077(2) 0.0289(17)
N1 0.071(3) 0.046(2) 0.076(3) -0.043(2) -0.056(2) 0.031(2)
C44 0.114(5) 0.073(4) 0.078(4) -0.045(4) -0.057(4) 0.041(4)
C45 0.078(4) 0.058(3) 0.104(4) -0.053(3) -0.075(4) 0.030(3)
C46 0.066(3) 0.034(2) 0.093(4) -0.044(3) -0.060(3) 0.032(2)

loop_
_atom_type_symbol
_atom_type_description
_atom_type_scat_dispersion_real
_atom_type_scat_dispersion_imag
_atom_type_scat_source
C C 0.0033 0.0016 'International Tables Vol C Tables 4.2.6.8 and 6.1.1.4'
H H 0.0000 0.0000 'International Tables Vol C Tables 4.2.6.8 and 6.1.1.4'
O O 0.0106 0.0060 'International Tables Vol C Tables 4.2.6.8 and 6.1.1.4'
Dy Dy -0.1892 4.4098 'International Tables Vol C Tables 4.2.6.8 and 6.1.1.4'
N N 0.0061 0.0033 'International Tables Vol C Tables 4.2.6.8 and 6.1.1.4'

loop_
_geom_angle_atom_site_label_1
_geom_angle_atom_site_label_2
_geom_angle_atom_site_label_3
_geom_angle
_geom_angle_site_symmetry_1
_geom_angle_site_symmetry_3
O3 Dy1 O6 141.19(8) . 2_665
O3 Dy1 O6 84.45(7) . .
O6 Dy1 O6 66.19(8) 2_665 .
O3 Dy1 O9 105.98(8) . .
O6 Dy1 O9 85.86(7) 2_665 .
O6 Dy1 O9 142.72(7) . .
O3 Dy1 O10 69.74(8) . .
O6 Dy1 O10 79.69(8) 2_665 .
O6 Dy1 O10 78.80(7) . .
O9 Dy1 O10 72.03(8) . .
O3 Dy1 O2 72.34(8) . .
O6 Dy1 O2 145.94(7) 2_665 .
O6 Dy1 O2 140.57(7) . .
O9 Dy1 O2 75.65(8) . .
O10 Dy1 O2 119.70(8) . .
O3 Dy1 O7 80.18(8) . .
O6 Dy1 O7 110.94(7) 2_665 .
O6 Dy1 O7 70.86(7) . .
O9 Dy1 O7 145.39(7) . .
O10 Dy1 O7 138.94(8) . .
O2 Dy1 O7 74.02(7) . .
O3 Dy1 O5 144.98(8) . .
O6 Dy1 O5 73.40(7) 2_665 .
O6 Dy1 O5 115.84(7) . .
O9 Dy1 O5 75.76(8) . .
O10 Dy1 O5 139.08(8) . .
O2 Dy1 O5 74.43(7) . .
O7 Dy1 O5 80.38(8) . .
O3 Dy1 Dy1 113.98(6) . 2_665
O6 Dy1 Dy1 33.16(5) 2_665 2_665
O6 Dy1 Dy1 33.03(5) . 2_665
O9 Dy1 Dy1 115.64(6) . 2_665
O10 Dy1 Dy1 77.13(6) . 2_665
O2 Dy1 Dy1 162.82(5) . 2_665
O7 Dy1 Dy1 90.97(5) . 2_665
O5 Dy1 Dy1 95.19(5) . 2_665
C10 O3 Dy1 136.7(2) . .
C27 O10 Dy1 136.1(2) . .
C25 O9 Dy1 137.0(2) . .
C8 O2 Dy1 136.8(2) . .
C35 O5 Dy1 121.53(17) . .
C40 O7 Dy1 129.06(18) . .
C38 O6 Dy1 123.36(18) . 2_665
C38 O6 Dy1 122.83(18) . .
Dy1 O6 Dy1 113.81(8) 2_665 .
C2 O1 C1 118.6(3) . .
C19 O11 C18 118.9(4) . .
C16 O4 C17 118.9(3) . .
C33 O8 C34 118.5(3) . .
O3 C10 C9 124.7(3) . .
O3 C10 C11 114.6(3) . .
C9 C10 C11 120.6(3) . .
C8 C9 C10 123.5(3) . .
C8 C9 H9 118.2 . .
C10 C9 H9 118.2 . .
O2 C8 C9 123.9(3) . .
O2 C8 C7 115.2(3) . .
C9 C8 C7 120.9(3) . .
C6 C7 C2 117.5(3) . .
C6 C7 C8 116.1(3) . .
C2 C7 C8 126.4(3) . .
O1 C2 C3 122.6(3) . .
O1 C2 C7 117.2(3) . .
C3 C2 C7 120.2(3) . .
C5 C6 C7 122.3(3) . .
C5 C6 H6 118.8 . .
C7 C6 H6 118.8 . .
O8 C33 C28 117.1(3) . .
O8 C33 C32 123.2(3) . .
C28 C33 C32 119.7(3) . .
C29 C28 C33 118.4(3) . .
C29 C28 C27 116.0(3) . .
C33 C28 C27 125.5(3) . .
O10 C27 C26 124.5(3) . .
O10 C27 C28 114.9(3) . .
C26 C27 C28 120.5(3) . .
C25 C26 C27 123.1(3) . .
C25 C26 H26 118.5 . .
C27 C26 H26 118.5 . .
O9 C25 C26 125.0(3) . .
O9 C25 C24 114.8(3) . .
C26 C25 C24 120.1(3) . .
C23 C24 C19 118.3(3) . .
C23 C24 C25 116.2(3) . .
C19 C24 C25 125.5(3) . .
C22 C23 C24 121.7(4) . .
C22 C23 H23 119.2 . .
C24 C23 H23 119.2 . .
C37 C36 C38 118.9(3) . 2_665
C37 C36 C35 124.4(3) . .
C38 C36 C35 116.7(3) 2_665 .
O5 C35 C36 112.2(3) . .
O5 C35 H35A 109.2 . .
C36 C35 H35A 109.2 . .
O5 C35 H35B 109.2 . .
C36 C35 H35B 109.2 . .
H35A C35 H35B 107.9 . .
O7 C40 C39 111.9(3) . .
O7 C40 H40A 109.2 . .
C39 C40 H40A 109.2 . .
O7 C40 H40B 109.2 . .
C39 C40 H40B 109.2 . .
H40A C40 H40B 107.9 . .
C41 C39 C38 118.6(3) . .
C41 C39 C40 122.4(3) . .
C38 C39 C40 118.9(3) . .
C42 C41 C39 122.3(3) . .
C42 C41 H41 118.9 . .
C39 C41 H41 118.9 . .
O6 C38 C39 120.3(3) . .
O6 C38 C36 119.2(3) . 2_665
C39 C38 C36 120.5(3) . 2_665
C4 C5 C6 119.2(3) . .
C4 C5 H5 120.4 . .
C6 C5 H5 120.4 . .
C5 C4 C3 120.4(3) . .
C5 C4 H4 119.8 . .
C3 C4 H4 119.8 . .
C4 C3 C2 120.4(3) . .
C4 C3 H3 119.8 . .
C2 C3 H3 119.8 . .
O4 C16 C15 122.9(3) . .
O4 C16 C11 118.2(3) . .
C15 C16 C11 118.9(3) . .
C12 C11 C16 118.5(3) . .
C12 C11 C10 116.8(3) . .
C16 C11 C10 124.5(3) . .
C13 C12 C11 122.1(4) . .
C13 C12 H12 118.9 . .
C11 C12 H12 118.9 . .
C12 C13 C14 118.9(4) . .
C12 C13 H13 120.6 . .
C14 C13 H13 120.6 . .
C15 C14 C13 120.7(3) . .
C15 C14 H14 119.7 . .
C13 C14 H14 119.7 . .
C14 C15 C16 120.8(4) . .
C14 C15 H15 119.6 . .
C16 C15 H15 119.6 . .
O11 C19 C20 123.4(4) . .
O11 C19 C24 117.1(3) . .
C20 C19 C24 119.6(4) . .
C41 C42 C37 117.8(3) . 2_665
C41 C42 C43 120.8(3) . .
C37 C42 C43 121.3(3) 2_665 .
C36 C37 C42 121.8(3) . 2_665
C36 C37 H37 119.1 . .
C42 C37 H37 119.1 2_665 .
C42 C43 H43A 109.5 . .
C42 C43 H43B 109.5 . .
H43A C43 H43B 109.5 . .
C42 C43 H43C 109.5 . .
H43A C43 H43C 109.5 . .
H43B C43 H43C 109.5 . .
C30 C29 C28 122.0(3) . .
C30 C29 H29 119.0 . .
C28 C29 H29 119.0 . .
C29 C30 C31 118.9(3) . .
C29 C30 H30 120.6 . .
C31 C30 H30 120.6 . .
C32 C31 C30 120.7(3) . .
C32 C31 H31 119.7 . .
C30 C31 H31 119.7 . .
C31 C32 C33 120.4(3) . .
C31 C32 H32 119.8 . .
C33 C32 H32 119.8 . .
C21 C20 C19 120.3(4) . .
C21 C20 H20 119.9 . .
C19 C20 H20 119.9 . .
O1 C1 H1A 109.5 . .
O1 C1 H1B 109.5 . .
H1A C1 H1B 109.5 . .
O1 C1 H1C 109.5 . .
H1A C1 H1C 109.5 . .
H1B C1 H1C 109.5 . .
O4 C17 H17A 109.5 . .
O4 C17 H17B 109.5 . .
H17A C17 H17B 109.5 . .
O4 C17 H17C 109.5 . .
H17A C17 H17C 109.5 . .
H17B C17 H17C 109.5 . .
O11 C18 H18A 109.5 . .
O11 C18 H18B 109.5 . .
H18A C18 H18B 109.5 . .
O11 C18 H18C 109.5 . .
H18A C18 H18C 109.5 . .
H18B C18 H18C 109.5 . .
O8 C34 H34A 109.5 . .
O8 C34 H34B 109.5 . .
H34A C34 H34B 109.5 . .
O8 C34 H34C 109.5 . .
H34A C34 H34C 109.5 . .
H34B C34 H34C 109.5 . .
C21 C22 C23 119.5(4) . .
C21 C22 H22 120.2 . .
C23 C22 H22 120.2 . .
C22 C21 C20 120.7(4) . .
C22 C21 H21 119.7 . .
C20 C21 H21 119.7 . .
C49 N2 C48 122.1(4) . .
C49 N2 C47 118.3(4) . .
C48 N2 C47 119.4(5) . .
O13 C49 N2 123.1(4) . .
O13 C49 H49 118.4 . .
N2 C49 H49 118.4 . .
N2 C48 H48A 109.5 . .
N2 C48 H48B 109.5 . .
H48A C48 H48B 109.5 . .
N2 C48 H48C 109.5 . .
H48A C48 H48C 109.5 . .
H48B C48 H48C 109.5 . .
N2 C47 H47A 109.5 . .
N2 C47 H47B 109.5 . .
H47A C47 H47B 109.5 . .
N2 C47 H47C 109.5 . .
H47A C47 H47C 109.5 . .
H47B C47 H47C 109.5 . .
C46 N1 C44 121.5(5) . .
C46 N1 C45 119.9(5) . .
C44 N1 C45 118.2(4) . .
N1 C44 H44A 109.5 . .
N1 C44 H44B 109.5 . .
H44A C44 H44B 109.5 . .
N1 C44 H44C 109.5 . .
H44A C44 H44C 109.5 . .
H44B C44 H44C 109.5 . .
N1 C45 H45A 109.5 . .
N1 C45 H45B 109.5 . .
H45A C45 H45B 109.5 . .
N1 C45 H45C 109.5 . .
H45A C45 H45C 109.5 . .
H45B C45 H45C 109.5 . .
O12 C46 N1 124.9(5) . .
O12 C46 H46 117.6 . .
N1 C46 H46 117.6 . .

loop_
_geom_bond_atom_site_label_1
_geom_bond_atom_site_label_2
_geom_bond_distance
_geom_bond_site_symmetry_2
Dy1 O3 2.301(2) .
Dy1 O6 2.313(2) 2_665
Dy1 O6 2.321(2) .
Dy1 O9 2.324(2) .
Dy1 O10 2.336(2) .
Dy1 O2 2.343(2) .
Dy1 O7 2.436(2) .
Dy1 O5 2.438(2) .
Dy1 Dy1 3.8827(3) 2_665
O3 C10 1.258(4) .
O10 C27 1.263(4) .
O9 C25 1.267(4) .
O2 C8 1.268(4) .
O5 C35 1.450(4) .
O7 C40 1.444(4) .
O6 C38 1.336(4) .
O6 Dy1 2.313(2) 2_665
O1 C2 1.359(4) .
O1 C1 1.428(5) .
O11 C19 1.358(5) .
O11 C18 1.435(5) .
O4 C16 1.347(4) .
O4 C17 1.432(4) .
O8 C33 1.357(4) .
O8 C34 1.408(4) .
C10 C9 1.402(5) .
C10 C11 1.500(5) .
C9 C8 1.399(5) .
C9 H9 0.9300 .
C8 C7 1.509(4) .
C7 C6 1.392(4) .
C7 C2 1.408(5) .
C2 C3 1.390(5) .
C6 C5 1.382(5) .
C6 H6 0.9300 .
C33 C28 1.399(5) .
C33 C32 1.400(5) .
C28 C29 1.396(5) .
C28 C27 1.505(5) .
C27 C26 1.399(5) .
C26 C25 1.395(5) .
C26 H26 0.9300 .
C25 C24 1.512(5) .
C24 C23 1.398(5) .
C24 C19 1.406(5) .
C23 C22 1.381(5) .
C23 H23 0.9300 .
C36 C37 1.390(5) .
C36 C38 1.401(4) 2_665
C36 C35 1.493(5) .
C35 H35A 0.9700 .
C35 H35B 0.9700 .
C40 C39 1.497(5) .
C40 H40A 0.9700 .
C40 H40B 0.9700 .
C39 C41 1.391(5) .
C39 C38 1.396(5) .
C41 C42 1.388(5) .
C41 H41 0.9300 .
C38 C36 1.401(4) 2_665
C5 C4 1.376(5) .
C5 H5 0.9300 .
C4 C3 1.382(5) .
C4 H4 0.9300 .
C3 H3 0.9300 .
C16 C15 1.399(5) .
C16 C11 1.409(5) .
C11 C12 1.391(5) .
C12 C13 1.380(5) .
C12 H12 0.9300 .
C13 C14 1.380(6) .
C13 H13 0.9300 .
C14 C15 1.378(6) .
C14 H14 0.9300 .
C15 H15 0.9300 .
C19 C20 1.395(6) .
C42 C37 1.392(5) 2_665
C42 C43 1.505(5) .
C37 C42 1.392(5) 2_665
C37 H37 0.9300 .
C43 H43A 0.9600 .
C43 H43B 0.9600 .
C43 H43C 0.9600 .
C29 C30 1.384(5) .
C29 H29 0.9300 .
C30 C31 1.385(5) .
C30 H30 0.9300 .
C31 C32 1.381(5) .
C31 H31 0.9300 .
C32 H32 0.9300 .
C20 C21 1.388(7) .
C20 H20 0.9300 .
C1 H1A 0.9600 .
C1 H1B 0.9600 .
C1 H1C 0.9600 .
C17 H17A 0.9600 .
C17 H17B 0.9600 .
C17 H17C 0.9600 .
C18 H18A 0.9600 .
C18 H18B 0.9600 .
C18 H18C 0.9600 .
C34 H34A 0.9600 .
C34 H34B 0.9600 .
C34 H34C 0.9600 .
C22 C21 1.367(7) .
C22 H22 0.9300 .
C21 H21 0.9300 .
O13 C49 1.222(5) .
N2 C49 1.352(5) .
N2 C48 1.386(6) .
N2 C47 1.431(6) .
C49 H49 0.9300 .
C48 H48A 0.9600 .
C48 H48B 0.9600 .
C48 H48C 0.9600 .
C47 H47A 0.9600 .
C47 H47B 0.9600 .
C47 H47C 0.9600 .
O12 C46 1.221(6) .
N1 C46 1.333(6) .
N1 C44 1.442(7) .
N1 C45 1.451(7) .
C44 H44A 0.9600 .
C44 H44B 0.9600 .
C44 H44C 0.9600 .
C45 H45A 0.9600 .
C45 H45B 0.9600 .
C45 H45C 0.9600 .
C46 H46 0.9300 .
